data_4124191
loop_
_publ_author_name
'Vukotic, V. Nicholas'
'O'Keefe, Christopher A'
'Zhu, Kelong'
'Harris, Kristopher J.'
'To, Christine'
'Schurko, Robert W.'
'Loeb, Stephen J.'

_publ_section_title
;
 Mechanically Interlocked Linkers inside Metal-Organic Frameworks: Effect
 of Ring Size on Rotational Dynamics.
;
_journal_name_full 'Journal of the American Chemical Society'
_journal_page_first 150723135020006
_journal_paper_doi 10.1021/jacs.5b04674
_journal_year 2015
_chemical_formula_moiety '0.25(C496 H472 Cu48 N64 O240)'
_chemical_formula_sum 'C123 H199 Cu6 N27 O50'
_chemical_formula_weight 3237.32
_chemical_name_systematic
;
 ?
;
_space_group_crystal_system tetragonal
_space_group_IT_number 87
_space_group_name_Hall '-I 4'
_space_group_name_H-M_alt 'I 4/m'
_symmetry_space_group_name_Hall '-I 4'
_symmetry_space_group_name_H-M 'I 4/m'
_atom_sites_solution_hydrogens mixed
_atom_sites_solution_primary direct
_audit_creation_date 2015-04-07
_audit_creation_method
;
Olex2 1.2
(compiled 2015.01.26 svn.r3150 for OlexSys, GUI svn.r4998)
;
_cell_angle_alpha 90
_cell_angle_beta 90
_cell_angle_gamma 90
_cell_formula_units_Z 4
_cell_length_a 26.1284(6)
_cell_length_b 26.1284(6)
_cell_length_c 34.1663(9)
_cell_measurement_reflns_used 9101
_cell_measurement_temperature 150(2)
_cell_measurement_theta_max 59.093
_cell_measurement_theta_min 3.523
_cell_volume 23325.1(10)
_computing_cell_refinement 'SAINT v8.34A (Bruker, 2013)'
_computing_data_reduction 'SAINT v8.34A (Bruker, 2013)'
_computing_molecular_graphics 'Olex2 (Dolomanov et al., 2009)'
_computing_publication_material 'Olex2 (Dolomanov et al., 2009)'
_computing_structure_refinement 'XL (Sheldrick, 2008)'
_computing_structure_solution 'ShelXS (Sheldrick, 2008)'
_diffrn_ambient_temperature 149.94
_diffrn_measured_fraction_theta_full 0.791
_diffrn_measured_fraction_theta_max 0.997
_diffrn_measurement_device_type 'Bruker APEX-II CCD'
_diffrn_measurement_method '\f and \w scans'
_diffrn_radiation_type CuK\a
_diffrn_radiation_wavelength 1.54178
_diffrn_reflns_av_R_equivalents 0.0288
_diffrn_reflns_av_unetI/netI 0.0183
_diffrn_reflns_laue_measured_fraction_full 0.791
_diffrn_reflns_laue_measured_fraction_max 0.997
_diffrn_reflns_limit_h_max 25
_diffrn_reflns_limit_h_min -29
_diffrn_reflns_limit_k_max 26
_diffrn_reflns_limit_k_min -29
_diffrn_reflns_limit_l_max 37
_diffrn_reflns_limit_l_min -36
_diffrn_reflns_number 53898
_diffrn_reflns_point_group_measured_fraction_full 0.791
_diffrn_reflns_point_group_measured_fraction_max 0.997
_diffrn_reflns_theta_full 67.679
_diffrn_reflns_theta_max 58.913
_diffrn_reflns_theta_min 2.391
_diffrn_standards_number 0
_exptl_absorpt_coefficient_mu 1.095
_exptl_absorpt_correction_T_max 0.7516
_exptl_absorpt_correction_T_min 0.6336
_exptl_absorpt_correction_type multi-scan
_exptl_absorpt_process_details
;
SADABS-2012/1 (Bruker,2012) was used for absorption correction.
wR2(int) was 0.0987 before and 0.0610 after correction.
The Ratio of minimum to maximum transmission is 0.8430.
The \l/2 correction factor is 0.0015.
;
_exptl_crystal_density_diffrn 0.922
_exptl_crystal_F_000 6800
_refine_diff_density_max 0.778
_refine_diff_density_min -0.778
_refine_diff_density_rms 0.095
_refine_ls_extinction_method none
_refine_ls_goodness_of_fit_ref 1.116
_refine_ls_hydrogen_treatment mixed
_refine_ls_matrix_type full
_refine_ls_number_parameters 491
_refine_ls_number_reflns 8519
_refine_ls_number_restraints 42
_refine_ls_restrained_S_all 1.118
_refine_ls_R_factor_all 0.0786
_refine_ls_R_factor_gt 0.0761
_refine_ls_shift/su_max 0.001
_refine_ls_shift/su_mean 0.000
_refine_ls_structure_factor_coef Fsqd
_refine_ls_weighting_details 'w=1/[\s^2^(Fo^2^)+(0.1035P)^2^+149.1925P] where P=(Fo^2^+2Fc^2^)/3'
_refine_ls_weighting_scheme calc
_refine_ls_wR_factor_gt 0.2164
_refine_ls_wR_factor_ref 0.2189
_reflns_Friedel_coverage 0.000
_reflns_number_gt 8155
_reflns_number_total 8519
_reflns_threshold_expression 'I > 2\s(I)'
_cod_data_source_file ja5b04674_si_004.cif
_cod_data_source_block cu_nv003_0m_sqd
_cod_original_cell_volume 23325.1(12)
_cod_database_code 4124191
_shelxl_version_number 2013-4
_shelx_space_group_comment
;
The symmetry employed for this shelxl refinement is uniquely defined
by the following loop, which should always be used as a source of
symmetry information in preference to the above space-group names.
They are only intended as comments.
;
_olex2_refinement_description
;
1. Fixed Uiso
 At 1.2 times of:
  All C(H) groups, All C(H,H) groups, All N(H) groups, All O(H) groups
 At 1.5 times of:
  All C(H,H,H) groups
2. Uiso/Uaniso restraints and constraints
O1S \\sim N1S \\sim C1S \\sim C2S \\sim C3S: within 1.7A with sigma of 0.04 and
sigma for terminal atoms of 0.08
O2S \\sim N2S \\sim C4S \\sim C5S \\sim C6S: within 1.7A with sigma of 0.04 and
sigma for terminal atoms of 0.08
3. Others
 Fixed Sof: O3W(0.5) H3WA(0.5)
4.a Riding coordinates:
 O3W(H3WA,H3WB), O4W(H4WA,H4WB)
4.b Secondary CH2 refined with riding coordinates:
 C9(H9A,H9B)
4.c Me refined with riding coordinates:
 C2S(H2SA,H2SB,H2SC), C3S(H3SA,H3SB,H3SC), C5S(H5SA,H5SB,H5SC), C6S(H6SA,H6SB,
 H6SC)
4.d Aromatic/amide H refined with riding coordinates:
 N1(H1), C3(H3), C5(H5), C7(H7), C11(H11), C13(H13), C15(H15), C20(H20),
 C22(H22), C24(H24), C1S(H1S), O2S(H2S), C4S(H4S)
;
_olex2_submission_special_instructions 'No special instructions were received'

loop_
_space_group_symop_operation_xyz
'x, y, z'
'-x, -y, z'
'-y, x, z'
'y, -x, z'
'x+1/2, y+1/2, z+1/2'
'-x+1/2, -y+1/2, z+1/2'
'-y+1/2, x+1/2, z+1/2'
'y+1/2, -x+1/2, z+1/2'
'-x, -y, -z'
'x, y, -z'
'y, -x, -z'
'-y, x, -z'
'-x+1/2, -y+1/2, -z+1/2'
'x+1/2, y+1/2, -z+1/2'
'y+1/2, -x+1/2, -z+1/2'
'-y+1/2, x+1/2, -z+1/2'

loop_
_atom_site_label
_atom_site_type_symbol
_atom_site_fract_x
_atom_site_fract_y
_atom_site_fract_z
_atom_site_U_iso_or_equiv
_atom_site_adp_type
_atom_site_occupancy
_atom_site_site_symmetry_order
_atom_site_calc_flag
_atom_site_refinement_flags_posn
_atom_site_refinement_flags_adp
_atom_site_refinement_flags_occupancy
Cu1 Cu 0.59977(3) 0.23092(3) 0.78121(2) 0.0462(3) Uani 1 1 d . . .
Cu2 Cu -0.07499(3) 0.20365(3) 0.66343(2) 0.0448(3) Uani 1 1 d . . .
Cu3 Cu 0.12488(4) 0.27905(4) 0.5000 0.0471(3) Uani 1 2 d S T P
Cu4 Cu 0.16919(4) 0.37014(4) 0.5000 0.0470(3) Uani 1 2 d S T P
O1 O 0.28146(14) 0.15934(14) 0.68461(11) 0.0507(9) Uani 1 1 d . . .
O2 O 0.22309(15) 0.13907(15) 0.63915(12) 0.0596(10) Uani 1 1 d . . .
O3 O 0.17585(16) 0.26377(16) 0.54036(12) 0.0631(11) Uani 1 1 d . . .
O4 O 0.21430(15) 0.34053(14) 0.53978(11) 0.0539(9) Uani 1 1 d . . .
O5 O 0.53633(14) 0.25442(16) 0.75629(12) 0.0581(10) Uani 1 1 d . . .
O6 O 0.51400(15) 0.30757(19) 0.80499(12) 0.0692(12) Uani 1 1 d . . .
O7 O 0.34562(14) 0.38806(17) 0.80353(12) 0.0617(11) Uani 1 1 d . . .
O8 O 0.29007(14) 0.36525(14) 0.75681(11) 0.0526(9) Uani 1 1 d . . .
O9 O 0.11832(16) 0.38547(14) 0.54088(13) 0.0622(11) Uani 1 1 d . . .
O10 O 0.08113(15) 0.30765(15) 0.54041(12) 0.0592(10) Uani 1 1 d . . .
O11 O -0.04258(16) 0.26425(15) 0.64068(12) 0.0616(11) Uani 1 1 d . . .
O12 O -0.06062(14) 0.31973(14) 0.68874(12) 0.0546(10) Uani 1 1 d . . .
N1 N 0.4103(2) 0.2941(2) 0.64898(17) 0.0768(16) Uani 1 1 d . . .
H1 H 0.4336 0.2743 0.6382 0.092 Uiso 1 1 calc R . .
C1 C 0.2571(2) 0.1677(2) 0.65352(17) 0.0488(13) Uani 1 1 d . . .
C2 C 0.2694(2) 0.2150(2) 0.63112(16) 0.0499(13) Uani 1 1 d . . .
C3 C 0.3130(2) 0.2435(2) 0.63999(16) 0.0514(13) Uani 1 1 d . . .
H3 H 0.3354 0.2325 0.6602 0.062 Uiso 1 1 calc R . .
C4 C 0.3237(2) 0.2880(2) 0.61906(15) 0.0529(14) Uani 1 1 d . . .
C5 C 0.2895(2) 0.3050(2) 0.59109(16) 0.0513(13) Uani 1 1 d . . .
H5 H 0.2958 0.3363 0.5778 0.062 Uiso 1 1 calc R . .
C6 C 0.2458(2) 0.2767(2) 0.58220(15) 0.0491(13) Uani 1 1 d . . .
C7 C 0.2368(2) 0.2311(2) 0.60143(16) 0.0518(13) Uani 1 1 d . . .
H7 H 0.2083 0.2106 0.5943 0.062 Uiso 1 1 calc R . .
C8 C 0.2095(2) 0.2958(2) 0.55206(16) 0.0532(14) Uani 1 1 d . . .
C9 C 0.3703(2) 0.3169(2) 0.62541(17) 0.0573(15) Uani 1 1 d . . .
H9A H 0.3607 0.3498 0.6377 0.069 Uiso 1 1 calc R . .
H9B H 0.3851 0.3249 0.5994 0.069 Uiso 1 1 calc R . .
C10 C 0.4113(2) 0.3044(2) 0.69073(17) 0.0520(14) Uani 1 1 d . . .
C11 C 0.4538(2) 0.2896(2) 0.71156(17) 0.0548(14) Uani 1 1 d . . .
H11 H 0.4801 0.2709 0.6987 0.066 Uiso 1 1 calc R . .
C12 C 0.4592(2) 0.3013(2) 0.75049(17) 0.0549(14) Uani 1 1 d . . .
C13 C 0.4207(2) 0.3284(2) 0.77014(18) 0.0554(14) Uani 1 1 d . . .
H13 H 0.4250 0.3382 0.7967 0.066 Uiso 1 1 calc R . .
C14 C 0.3763(2) 0.3407(2) 0.75020(17) 0.0524(13) Uani 1 1 d . . .
C15 C 0.3718(2) 0.3282(2) 0.71068(17) 0.0523(13) Uani 1 1 d . . .
H15 H 0.3410 0.3361 0.6972 0.063 Uiso 1 1 calc R . .
C16 C 0.5069(2) 0.2858(2) 0.77267(18) 0.0564(14) Uani 1 1 d . . .
C17 C 0.3338(2) 0.3664(2) 0.77215(17) 0.0484(13) Uani 1 1 d . . .
C18 C 0.0867(2) 0.3529(2) 0.55286(18) 0.0557(14) Uani 1 1 d . . .
C19 C 0.0530(2) 0.3686(2) 0.58679(19) 0.0574(15) Uani 1 1 d . . .
C20 C 0.0532(2) 0.4189(2) 0.5999(2) 0.072(2) Uani 1 1 d . . .
H20 H 0.0753 0.4431 0.5879 0.087 Uiso 1 1 calc R . .
C21 C 0.0218(3) 0.4342(2) 0.6300(3) 0.087(3) Uani 1 1 d . . .
C22 C -0.0080(2) 0.3974(2) 0.6494(2) 0.075(2) Uani 1 1 d . . .
H22 H -0.0279 0.4070 0.6715 0.090 Uiso 1 1 calc R . .
C23 C -0.0083(2) 0.3473(2) 0.6365(2) 0.0589(15) Uani 1 1 d . . .
C24 C 0.0217(2) 0.3328(2) 0.60506(17) 0.0506(13) Uani 1 1 d . . .
H24 H 0.0209 0.2984 0.5960 0.061 Uiso 1 1 calc R . .
C25 C -0.0392(2) 0.3070(2) 0.65703(17) 0.0507(13) Uani 1 1 d . . .
N2 N 0.0203(3) 0.4884(2) 0.6396(4) 0.145(4) Uani 1 1 d . . .
O1S O 0.62382(16) 0.17873(17) 0.73668(14) 0.0693(12) Uani 1 1 d . U .
N1S N 0.6904(2) 0.1545(3) 0.69860(19) 0.0849(18) Uani 1 1 d . U .
C1S C 0.6668(3) 0.1823(3) 0.7229(2) 0.0767(19) Uani 1 1 d . U .
H1S H 0.6858 0.2109 0.7320 0.092 Uiso 1 1 calc R . .
C2S C 0.6689(7) 0.1004(6) 0.6913(5) 0.211(8) Uani 1 1 d . U .
H2SA H 0.6356 0.0970 0.7042 0.316 Uiso 1 1 calc R . .
H2SB H 0.6926 0.0749 0.7020 0.316 Uiso 1 1 calc R . .
H2SC H 0.6650 0.0948 0.6631 0.316 Uiso 1 1 calc R . .
C3S C 0.7375(4) 0.1577(6) 0.6809(4) 0.168(6) Uani 1 1 d . U .
H3SA H 0.7514 0.1922 0.6845 0.252 Uiso 1 1 calc R . .
H3SB H 0.7340 0.1504 0.6529 0.252 Uiso 1 1 calc R . .
H3SC H 0.7608 0.1327 0.6928 0.252 Uiso 1 1 calc R . .
O2S O -0.0454(3) 0.1546(2) 0.61822(17) 0.119(2) Uani 1 1 d . U .
H2S H -0.0636 0.1285 0.6047 0.143 Uiso 1 1 calc R . .
N2S N 0.0513(8) 0.1516(7) 0.5977(6) 0.265(8) Uani 1 1 d . U .
C4S C 0.0102(7) 0.1696(6) 0.6120(5) 0.176(6) Uani 1 1 d . U .
H4S H 0.0160 0.2031 0.6218 0.211 Uiso 1 1 calc R . .
C5S C 0.0409(11) 0.1008(9) 0.5659(10) 0.42(2) Uani 1 1 d . U .
H5SA H 0.0061 0.0876 0.5696 0.627 Uiso 1 1 calc R . .
H5SB H 0.0657 0.0735 0.5713 0.627 Uiso 1 1 calc R . .
H5SC H 0.0450 0.1125 0.5389 0.627 Uiso 1 1 calc R . .
C6S C 0.0914(5) 0.1655(8) 0.5814(8) 0.303(15) Uani 1 1 d . U .
H6SA H 0.1047 0.1961 0.5945 0.454 Uiso 1 1 calc R . .
H6SB H 0.0842 0.1734 0.5539 0.454 Uiso 1 1 calc R . .
H6SC H 0.1168 0.1380 0.5829 0.454 Uiso 1 1 calc R . .
O3W O 0.0923(4) 0.2047(3) 0.5148(3) 0.078(3) Uani 0.5 1 d . . .
H3WA H 0.0632 0.2021 0.5039 0.10(5) Uiso 0.5 1 d R . .
H3WB H 0.1112 0.1859 0.5000 0.11(6) Uiso 1 2 d RS T P
O4W O 0.2033(3) 0.4443(3) 0.5000 0.085(2) Uani 1 2 d S T P
H4WA H 0.1988 0.4707 0.4858 0.052(18) Uiso 1 1 d R . .
H4WB H 0.2358 0.4437 0.5000 0.12(6) Uiso 1 2 d RS T P

loop_
_atom_site_aniso_label
_atom_site_aniso_U_11
_atom_site_aniso_U_22
_atom_site_aniso_U_33
_atom_site_aniso_U_23
_atom_site_aniso_U_13
_atom_site_aniso_U_12
Cu1 0.0420(4) 0.0474(5) 0.0491(5) -0.0142(3) 0.0030(3) 0.0019(3)
Cu2 0.0394(4) 0.0460(4) 0.0490(5) -0.0126(3) 0.0034(3) -0.0011(3)
Cu3 0.0499(6) 0.0400(6) 0.0515(7) 0.000 0.000 -0.0099(5)
Cu4 0.0486(6) 0.0386(6) 0.0537(7) 0.000 0.000 -0.0082(4)
O1 0.054(2) 0.047(2) 0.050(2) 0.0049(17) -0.0078(18) -0.0056(17)
O2 0.061(2) 0.053(2) 0.065(2) 0.0110(19) -0.018(2) -0.0074(19)
O3 0.065(3) 0.059(2) 0.066(3) 0.018(2) -0.013(2) -0.008(2)
O4 0.059(2) 0.051(2) 0.052(2) 0.0049(18) -0.0045(18) -0.0050(18)
O5 0.042(2) 0.073(3) 0.059(2) -0.016(2) -0.0033(18) 0.0105(19)
O6 0.052(2) 0.098(3) 0.058(3) -0.021(2) -0.0083(19) 0.026(2)
O7 0.043(2) 0.084(3) 0.058(2) -0.011(2) -0.0120(18) 0.011(2)
O8 0.044(2) 0.055(2) 0.058(2) -0.0031(18) -0.0074(18) 0.0012(17)
O9 0.062(2) 0.047(2) 0.077(3) 0.004(2) 0.023(2) -0.0078(19)
O10 0.061(2) 0.052(2) 0.064(3) 0.0012(19) 0.019(2) -0.0098(18)
O11 0.069(3) 0.048(2) 0.068(3) -0.014(2) 0.027(2) -0.0131(19)
O12 0.051(2) 0.049(2) 0.064(2) -0.0176(18) 0.0132(19) -0.0028(17)
N1 0.073(4) 0.093(4) 0.064(3) -0.004(3) 0.001(3) -0.015(3)
C1 0.046(3) 0.047(3) 0.054(3) 0.003(3) -0.003(3) 0.006(2)
C2 0.055(3) 0.046(3) 0.048(3) 0.001(2) -0.004(3) 0.001(2)
C3 0.054(3) 0.056(3) 0.045(3) -0.005(3) -0.003(2) -0.001(3)
C4 0.061(3) 0.057(3) 0.041(3) -0.002(3) 0.003(3) -0.009(3)
C5 0.061(3) 0.050(3) 0.042(3) 0.001(2) 0.004(3) -0.004(3)
C6 0.055(3) 0.052(3) 0.040(3) 0.003(2) 0.004(2) 0.002(3)
C7 0.048(3) 0.055(3) 0.052(3) 0.000(3) -0.004(3) 0.001(2)
C8 0.058(3) 0.056(4) 0.046(3) 0.006(3) 0.003(3) -0.005(3)
C9 0.062(4) 0.068(4) 0.042(3) 0.000(3) -0.007(3) -0.016(3)
C10 0.049(3) 0.055(3) 0.051(3) 0.005(3) -0.002(3) -0.011(3)
C11 0.046(3) 0.064(4) 0.054(3) -0.007(3) 0.003(3) -0.004(3)
C12 0.046(3) 0.061(3) 0.057(3) -0.005(3) -0.003(3) -0.004(3)
C13 0.045(3) 0.069(4) 0.053(3) 0.000(3) 0.001(3) 0.007(3)
C14 0.047(3) 0.054(3) 0.056(3) 0.003(3) -0.002(3) 0.002(2)
C15 0.047(3) 0.053(3) 0.057(3) 0.005(3) -0.003(3) -0.008(3)
C16 0.040(3) 0.072(4) 0.058(4) -0.007(3) 0.001(3) 0.002(3)
C17 0.045(3) 0.046(3) 0.054(3) 0.004(3) -0.006(3) 0.002(2)
C18 0.054(3) 0.050(3) 0.063(4) 0.005(3) 0.005(3) -0.001(3)
C19 0.052(3) 0.047(3) 0.074(4) 0.005(3) 0.017(3) 0.006(3)
C20 0.057(4) 0.045(3) 0.116(6) 0.002(3) 0.029(4) -0.002(3)
C21 0.055(4) 0.042(3) 0.165(8) -0.019(4) 0.035(5) 0.002(3)
C22 0.054(4) 0.050(4) 0.122(6) -0.028(4) 0.032(4) -0.002(3)
C23 0.046(3) 0.046(3) 0.085(4) -0.011(3) 0.014(3) -0.007(2)
C24 0.043(3) 0.044(3) 0.065(4) -0.006(3) 0.010(3) 0.000(2)
C25 0.042(3) 0.048(3) 0.062(4) -0.013(3) 0.010(3) -0.006(2)
N2 0.082(5) 0.044(4) 0.309(13) -0.005(5) 0.069(6) 0.007(3)
O1S 0.052(2) 0.076(3) 0.081(3) -0.037(2) 0.023(2) -0.005(2)
N1S 0.082(4) 0.092(4) 0.081(4) -0.011(3) 0.034(3) 0.016(3)
C1S 0.088(5) 0.071(4) 0.070(4) -0.002(4) 0.009(4) 0.012(4)
C2S 0.234(18) 0.191(15) 0.208(16) -0.095(13) 0.074(14) -0.006(13)
C3S 0.111(8) 0.241(15) 0.152(10) 0.056(10) 0.083(8) 0.076(9)
O2S 0.191(7) 0.092(4) 0.076(4) -0.030(3) 0.014(4) 0.059(4)
N2S 0.244(17) 0.219(14) 0.332(19) -0.102(14) 0.134(15) 0.010(13)
C4S 0.185(13) 0.152(11) 0.190(13) -0.049(10) 0.080(11) 0.021(10)
C5S 0.40(4) 0.24(3) 0.61(6) -0.24(3) -0.02(4) -0.04(3)
C6S 0.069(7) 0.33(2) 0.51(4) -0.25(3) 0.067(14) -0.019(11)
O3W 0.081(6) 0.051(5) 0.103(9) -0.006(4) 0.008(5) -0.025(5)
O4W 0.111(7) 0.049(4) 0.095(5) 0.000 0.000 -0.037(4)

loop_
_atom_type_symbol
_atom_type_description
_atom_type_scat_dispersion_real
_atom_type_scat_dispersion_imag
_atom_type_scat_source
C C 0.0181 0.0091 'International Tables Vol C Tables 4.2.6.8 and 6.1.1.4'
H H 0.0000 0.0000 'International Tables Vol C Tables 4.2.6.8 and 6.1.1.4'
Cu Cu -1.9646 0.5888 'International Tables Vol C Tables 4.2.6.8 and 6.1.1.4'
N N 0.0311 0.0180 'International Tables Vol C Tables 4.2.6.8 and 6.1.1.4'
O O 0.0492 0.0322 'International Tables Vol C Tables 4.2.6.8 and 6.1.1.4'

loop_
_geom_angle_atom_site_label_1
_geom_angle_atom_site_label_2
_geom_angle_atom_site_label_3
_geom_angle
_geom_angle_site_symmetry_1
_geom_angle_site_symmetry_3
O1 Cu1 Cu2 82.83(11) 15_556 13_556
O1 Cu1 O8 90.75(16) 15_556 3_655
O1 Cu1 O1S 94.86(17) 15_556 .
O5 Cu1 Cu2 84.30(11) . 13_556
O5 Cu1 O1 167.13(16) . 15_556
O5 Cu1 O8 87.87(17) . 3_655
O5 Cu1 O12 89.87(18) . 13_556
O5 Cu1 O1S 97.99(17) . .
O8 Cu1 Cu2 84.78(11) 3_655 13_556
O8 Cu1 O1S 93.59(17) 3_655 .
O12 Cu1 Cu2 86.21(11) 13_556 13_556
O12 Cu1 O1 89.48(17) 13_556 15_556
O12 Cu1 O8 170.88(15) 13_556 3_655
O12 Cu1 O1S 95.48(16) 13_556 .
O1S Cu1 Cu2 177.14(12) . 13_556
O2 Cu2 Cu1 85.68(12) 3 13_556
O2 Cu2 O6 170.01(17) 3 13_556
O2 Cu2 O7 89.60(19) 3 15_456
O2 Cu2 O11 89.53(19) 3 .
O2 Cu2 O2S 99.2(2) 3 .
O6 Cu2 Cu1 84.32(12) 13_556 13_556
O6 Cu2 O7 89.2(2) 13_556 15_456
O6 Cu2 O11 89.3(2) 13_556 .
O6 Cu2 O2S 90.8(2) 13_556 .
O7 Cu2 Cu1 83.80(11) 15_456 13_556
O7 Cu2 O2S 101.4(2) 15_456 .
O11 Cu2 Cu1 82.31(11) . 13_556
O11 Cu2 O7 166.11(16) . 15_456
O11 Cu2 O2S 92.4(2) . .
O2S Cu2 Cu1 172.8(2) . 13_556
O3 Cu3 Cu4 83.45(12) . .
O3 Cu3 Cu4 83.45(12) 10_556 .
O3 Cu3 O3 89.5(3) 10_556 .
O3 Cu3 O3W 85.5(3) . .
O3 Cu3 O3W 104.3(3) 10_556 .
O3 Cu3 O3W 104.3(3) . 10_556
O3 Cu3 O3W 85.5(3) 10_556 10_556
O10 Cu3 Cu4 84.92(12) 10_556 .
O10 Cu3 Cu4 84.92(12) . .
O10 Cu3 O3 88.75(19) 10_556 10_556
O10 Cu3 O3 88.75(19) . .
O10 Cu3 O3 168.36(17) . 10_556
O10 Cu3 O3 168.36(17) 10_556 .
O10 Cu3 O10 90.6(3) . 10_556
O10 Cu3 O3W 106.1(3) . 10_556
O10 Cu3 O3W 106.1(3) 10_556 .
O10 Cu3 O3W 87.0(3) . .
O10 Cu3 O3W 87.0(3) 10_556 10_556
O3W Cu3 Cu4 166.4(3) 10_556 .
O3W Cu3 Cu4 166.4(3) . .
O3W Cu3 O3W 26.8(5) 10_556 .
O4 Cu4 Cu3 84.72(12) 10_556 .
O4 Cu4 Cu3 84.71(12) . .
O4 Cu4 O4 87.9(2) . 10_556
O4 Cu4 O9 168.19(17) . 10_556
O4 Cu4 O9 89.68(18) 10_556 10_556
O4 Cu4 O9 89.68(18) . .
O4 Cu4 O9 168.19(17) 10_556 .
O4 Cu4 O4W 96.2(2) 10_556 .
O4 Cu4 O4W 96.2(2) . .
O9 Cu4 Cu3 83.55(12) . .
O9 Cu4 Cu3 83.55(12) 10_556 .
O9 Cu4 O9 90.4(3) 10_556 .
O9 Cu4 O4W 95.6(2) 10_556 .
O9 Cu4 O4W 95.6(2) . .
O4W Cu4 Cu3 178.7(3) . .
C1 O1 Cu1 123.7(4) . 16_546
C1 O2 Cu2 122.1(4) . 4
C8 O3 Cu3 123.7(4) . .
C8 O4 Cu4 122.9(4) . .
C16 O5 Cu1 121.9(4) . .
C16 O6 Cu2 122.6(4) . 13_556
C17 O7 Cu2 123.5(3) . 16_556
C17 O8 Cu1 121.5(4) . 4_565
C18 O9 Cu4 122.5(4) . .
C18 O10 Cu3 122.0(4) . .
C25 O11 Cu2 125.1(4) . .
C25 O12 Cu1 120.1(3) . 13_556
C9 N1 H1 120.5 . .
C9 N1 C10 118.9(6) . .
C10 N1 H1 120.5 . .
O1 C1 O2 125.6(5) . .
O1 C1 C2 118.0(5) . .
O2 C1 C2 116.4(5) . .
C3 C2 C1 120.5(5) . .
C7 C2 C1 119.6(5) . .
C7 C2 C3 119.9(5) . .
C2 C3 H3 120.1 . .
C4 C3 C2 119.9(5) . .
C4 C3 H3 120.1 . .
C3 C4 C9 121.8(5) . .
C5 C4 C3 119.5(5) . .
C5 C4 C9 118.7(5) . .
C4 C5 H5 119.6 . .
C4 C5 C6 120.7(5) . .
C6 C5 H5 119.6 . .
C5 C6 C8 119.8(5) . .
C7 C6 C5 119.6(5) . .
C7 C6 C8 120.7(5) . .
C2 C7 H7 119.9 . .
C6 C7 C2 120.3(5) . .
C6 C7 H7 119.9 . .
O3 C8 C6 115.9(5) . .
O4 C8 O3 125.2(5) . .
O4 C8 C6 118.8(5) . .
N1 C9 H9A 107.7 . .
N1 C9 H9B 107.7 . .
C4 C9 N1 118.4(5) . .
C4 C9 H9A 107.7 . .
C4 C9 H9B 107.7 . .
H9A C9 H9B 107.1 . .
C11 C10 N1 118.2(6) . .
C11 C10 C15 118.3(5) . .
C15 C10 N1 123.6(5) . .
C10 C11 H11 119.3 . .
C12 C11 C10 121.5(6) . .
C12 C11 H11 119.3 . .
C11 C12 C13 120.2(5) . .
C11 C12 C16 120.6(5) . .
C13 C12 C16 119.1(5) . .
C12 C13 H13 120.6 . .
C14 C13 C12 118.9(6) . .
C14 C13 H13 120.6 . .
C13 C14 C15 119.6(5) . .
C13 C14 C17 118.6(5) . .
C15 C14 C17 121.8(5) . .
C10 C15 C14 121.3(5) . .
C10 C15 H15 119.4 . .
C14 C15 H15 119.4 . .
O5 C16 O6 126.7(5) . .
O5 C16 C12 117.1(5) . .
O6 C16 C12 116.1(5) . .
O7 C17 O8 126.4(5) . .
O7 C17 C14 116.6(5) . .
O8 C17 C14 117.0(5) . .
O9 C18 O10 126.9(6) . .
O9 C18 C19 116.7(5) . .
O10 C18 C19 116.4(5) . .
C20 C19 C18 120.1(5) . .
C20 C19 C24 119.7(6) . .
C24 C19 C18 120.2(5) . .
C19 C20 H20 119.6 . .
C21 C20 C19 120.9(6) . .
C21 C20 H20 119.6 . .
C20 C21 C22 119.1(6) . .
C20 C21 N2 117.8(7) . .
C22 C21 N2 123.1(7) . .
C21 C22 H22 120.0 . .
C23 C22 C21 120.1(6) . .
C23 C22 H22 120.0 . .
C22 C23 C24 120.3(6) . .
C22 C23 C25 121.2(6) . .
C24 C23 C25 118.4(5) . .
C19 C24 H24 120.1 . .
C23 C24 C19 119.8(5) . .
C23 C24 H24 120.1 . .
O11 C25 O12 125.8(5) . .
O11 C25 C23 117.1(5) . .
O12 C25 C23 117.1(5) . .
N2 N2 C21 120.5(9) 2_565 .
C1S O1S Cu1 119.8(5) . .
C1S N1S C2S 117.2(8) . .
C1S N1S C3S 133.7(10) . .
C3S N1S C2S 108.1(9) . .
O1S C1S N1S 131.1(8) . .
O1S C1S H1S 114.4 . .
N1S C1S H1S 114.4 . .
N1S C2S H2SA 109.5 . .
N1S C2S H2SB 109.5 . .
N1S C2S H2SC 109.5 . .
H2SA C2S H2SB 109.5 . .
H2SA C2S H2SC 109.5 . .
H2SB C2S H2SC 109.5 . .
N1S C3S H3SA 109.5 . .
N1S C3S H3SB 109.5 . .
N1S C3S H3SC 109.5 . .
H3SA C3S H3SB 109.5 . .
H3SA C3S H3SC 109.5 . .
H3SB C3S H3SC 109.5 . .
Cu2 O2S H2S 126.6 . .
C4S O2S Cu2 106.9(7) . .
C4S O2S H2S 126.6 . .
C4S N2S C5S 113(2) . .
C6S N2S C4S 141(2) . .
C6S N2S C5S 94.3(16) . .
O2S C4S H4S 110.0 . .
N2S C4S O2S 140.0(15) . .
N2S C4S H4S 110.0 . .
N2S C5S H5SA 109.5 . .
N2S C5S H5SB 109.5 . .
N2S C5S H5SC 109.5 . .
H5SA C5S H5SB 109.5 . .
H5SA C5S H5SC 109.5 . .
H5SB C5S H5SC 109.5 . .
N2S C6S H6SA 109.5 . .
N2S C6S H6SB 109.5 . .
N2S C6S H6SC 109.5 . .
H6SA C6S H6SB 109.5 . .
H6SA C6S H6SC 109.5 . .
H6SB C6S H6SC 109.5 . .
Cu3 O3W H3WA 108.8 . .
Cu3 O3W H3WB 98.6 . .
O3W O3W Cu3 76.6(3) 10_556 .
O3W O3W H3WA 64.2 10_556 .
O3W O3W H3WB 54.0 10_556 .
H3WA O3W H3WB 102.2 . .
Cu4 O4W H4WA 132.7 . .
Cu4 O4W H4WB 113.5 . .
H4WA O4W H4WB 98.9 . .

loop_
_geom_bond_atom_site_label_1
_geom_bond_atom_site_label_2
_geom_bond_distance
_geom_bond_site_symmetry_2
Cu1 Cu2 2.6303(10) 13_556
Cu1 O1 1.973(4) 15_556
Cu1 O5 1.962(4) .
Cu1 O8 1.980(4) 3_655
Cu1 O12 1.963(4) 13_556
Cu1 O1S 2.138(4) .
Cu2 Cu1 2.6303(10) 13_556
Cu2 O2 1.936(4) 3
Cu2 O6 1.947(4) 13_556
Cu2 O7 1.966(4) 15_456
Cu2 O11 1.957(4) .
Cu2 O2S 2.151(5) .
Cu3 Cu4 2.6468(14) .
Cu3 O3 1.958(4) 10_556
Cu3 O3 1.958(4) .
Cu3 O10 1.942(4) 10_556
Cu3 O10 1.942(4) .
Cu3 O3W 2.179(8) .
Cu3 O3W 2.179(8) 10_556
Cu4 O4 1.959(4) .
Cu4 O4 1.959(4) 10_556
Cu4 O9 1.969(4) .
Cu4 O9 1.969(4) 10_556
Cu4 O4W 2.133(6) .
O1 Cu1 1.973(4) 16_546
O1 C1 1.258(6) .
O2 Cu2 1.936(4) 4
O2 C1 1.261(7) .
O3 C8 1.278(7) .
O4 C8 1.248(7) .
O5 C16 1.255(7) .
O6 Cu2 1.947(4) 13_556
O6 C16 1.256(7) .
O7 Cu2 1.966(4) 16_556
O7 C17 1.251(7) .
O8 Cu1 1.980(4) 4_565
O8 C17 1.256(6) .
O9 C18 1.254(7) .
O10 C18 1.265(7) .
O11 C25 1.253(6) .
O12 Cu1 1.962(4) 13_556
O12 C25 1.264(7) .
N1 H1 0.8800 .
N1 C9 1.447(8) .
N1 C10 1.452(8) .
C1 C2 1.489(8) .
C2 C3 1.395(8) .
C2 C7 1.388(8) .
C3 H3 0.9500 .
C3 C4 1.394(8) .
C4 C5 1.383(8) .
C4 C9 1.447(8) .
C5 H5 0.9500 .
C5 C6 1.393(8) .
C6 C7 1.382(8) .
C6 C8 1.486(8) .
C7 H7 0.9500 .
C9 H9A 0.9900 .
C9 H9B 0.9900 .
C10 C11 1.375(8) .
C10 C15 1.385(8) .
C11 H11 0.9500 .
C11 C12 1.372(8) .
C12 C13 1.402(8) .
C12 C16 1.515(8) .
C13 H13 0.9500 .
C13 C14 1.383(8) .
C14 C15 1.394(8) .
C14 C17 1.500(8) .
C15 H15 0.9500 .
C18 C19 1.513(8) .
C19 C20 1.387(9) .
C19 C24 1.392(8) .
C20 H20 0.9500 .
C20 C21 1.378(10) .
C21 C22 1.402(10) .
C21 N2 1.455(9) .
C22 H22 0.9500 .
C22 C23 1.381(8) .
C23 C24 1.383(8) .
C23 C25 1.501(8) .
C24 H24 0.9500 .
N2 N2 1.221(13) 2_565
O1S C1S 1.221(8) .
N1S C1S 1.264(9) .
N1S C2S 1.541(16) .
N1S C3S 1.374(11) .
C1S H1S 0.9500 .
C2S H2SA 0.9800 .
C2S H2SB 0.9800 .
C2S H2SC 0.9800 .
C3S H3SA 0.9800 .
C3S H3SB 0.9800 .
C3S H3SC 0.9800 .
O2S H2S 0.9500 .
O2S C4S 1.520(17) .
N2S C4S 1.270(19) .
N2S C5S 1.74(3) .
N2S C6S 1.24(2) .
C4S H4S 0.9500 .
C5S H5SA 0.9800 .
C5S H5SB 0.9800 .
C5S H5SC 0.9800 .
C6S H6SA 0.9800 .
C6S H6SB 0.9800 .
C6S H6SC 0.9800 .
O3W O3W 1.01(2) 10_556
O3W H3WA 0.8501 .
O3W H3WB 0.8590 .
O4W H4WA 0.8500 .
O4W H4WB 0.8499 .

loop_
_geom_torsion_atom_site_label_1
_geom_torsion_atom_site_label_2
_geom_torsion_atom_site_label_3
_geom_torsion_atom_site_label_4
_geom_torsion
_geom_torsion_site_symmetry_1
_geom_torsion_site_symmetry_4
Cu1 O1 C1 O2 -2.6(8) 16_546 .
Cu1 O1 C1 C2 178.2(4) 16_546 .
Cu1 O5 C16 O6 3.1(9) . .
Cu1 O5 C16 C12 179.7(4) . .
Cu1 O8 C17 O7 0.9(8) 4_565 .
Cu1 O8 C17 C14 -177.2(4) 4_565 .
Cu1 O12 C25 O11 4.3(8) 13_556 .
Cu1 O12 C25 C23 -177.8(4) 13_556 .
Cu1 O1S C1S N1S 174.9(7) . .
Cu2 O2 C1 O1 -1.1(8) 4 .
Cu2 O2 C1 C2 178.1(4) 4 .
Cu2 O6 C16 O5 0.6(10) 13_556 .
Cu2 O6 C16 C12 -176.0(4) 13_556 .
Cu2 O7 C17 O8 0.8(8) 16_556 .
Cu2 O7 C17 C14 179.0(4) 16_556 .
Cu2 O11 C25 O12 -8.0(9) . .
Cu2 O11 C25 C23 174.0(4) . .
Cu2 O2S C4S N2S 160(3) . .
Cu3 O3 C8 O4 0.4(9) . .
Cu3 O3 C8 C6 -178.4(4) . .
Cu3 O10 C18 O9 2.8(9) . .
Cu3 O10 C18 C19 -174.9(4) . .
Cu4 O4 C8 O3 0.9(8) . .
Cu4 O4 C8 C6 179.8(4) . .
Cu4 O9 C18 O10 -2.8(9) . .
Cu4 O9 C18 C19 174.9(4) . .
O1 C1 C2 C3 12.5(8) . .
O1 C1 C2 C7 -166.9(5) . .
O2 C1 C2 C3 -166.8(5) . .
O2 C1 C2 C7 13.8(8) . .
O9 C18 C19 C20 8.2(9) . .
O9 C18 C19 C24 -171.8(6) . .
O10 C18 C19 C20 -173.9(6) . .
O10 C18 C19 C24 6.1(9) . .
N1 C10 C11 C12 175.2(6) . .
N1 C10 C15 C14 -175.0(6) . .
C1 C2 C3 C4 -179.3(5) . .
C1 C2 C7 C6 175.6(5) . .
C2 C3 C4 C5 3.5(8) . .
C2 C3 C4 C9 -175.7(6) . .
C3 C2 C7 C6 -3.9(8) . .
C3 C4 C5 C6 -3.4(8) . .
C3 C4 C9 N1 10.9(9) . .
C4 C5 C6 C7 -0.3(8) . .
C4 C5 C6 C8 179.9(5) . .
C5 C4 C9 N1 -168.4(5) . .
C5 C6 C7 C2 4.0(8) . .
C5 C6 C8 O3 167.5(5) . .
C5 C6 C8 O4 -11.4(8) . .
C7 C2 C3 C4 0.2(8) . .
C7 C6 C8 O3 -12.2(8) . .
C7 C6 C8 O4 168.8(5) . .
C8 C6 C7 C2 -176.3(5) . .
C9 N1 C10 C11 -169.5(5) . .
C9 N1 C10 C15 10.6(9) . .
C9 C4 C5 C6 175.8(5) . .
C10 N1 C9 C4 -92.2(7) . .
C10 C11 C12 C13 0.7(9) . .
C10 C11 C12 C16 -178.6(5) . .
C11 C10 C15 C14 5.1(8) . .
C11 C12 C13 C14 3.4(9) . .
C11 C12 C16 O5 -12.5(9) . .
C11 C12 C16 O6 164.4(6) . .
C12 C13 C14 C15 -3.1(9) . .
C12 C13 C14 C17 175.8(5) . .
C13 C12 C16 O5 168.2(6) . .
C13 C12 C16 O6 -14.9(9) . .
C13 C14 C15 C10 -1.1(9) . .
C13 C14 C17 O7 19.5(8) . .
C13 C14 C17 O8 -162.1(5) . .
C15 C10 C11 C12 -4.9(9) . .
C15 C14 C17 O7 -161.6(5) . .
C15 C14 C17 O8 16.8(8) . .
C16 C12 C13 C14 -177.3(5) . .
C17 C14 C15 C10 -180.0(5) . .
C18 C19 C20 C21 178.3(7) . .
C18 C19 C24 C23 178.9(6) . .
C19 C20 C21 C22 4.6(13) . .
C19 C20 C21 N2 -174.0(8) . .
C20 C19 C24 C23 -1.1(10) . .
C20 C21 C22 C23 -4.6(13) . .
C20 C21 N2 N2 123.9(7) . 2_565
C21 C22 C23 C24 1.8(11) . .
C21 C22 C23 C25 179.1(7) . .
C22 C21 N2 N2 -54.7(11) . 2_565
C22 C23 C24 C19 1.0(10) . .
C22 C23 C25 O11 171.3(6) . .
C22 C23 C25 O12 -6.9(9) . .
C24 C19 C20 C21 -1.8(11) . .
C24 C23 C25 O11 -11.4(9) . .
C24 C23 C25 O12 170.5(6) . .
C25 C23 C24 C19 -176.3(6) . .
N2 C21 C22 C23 173.9(9) . .
C2S N1S C1S O1S -16.6(15) . .
C3S N1S C1S O1S 176.8(10) . .
C5S N2S C4S O2S 19(4) . .
C6S N2S C4S O2S 150(3) . .
